data_9017829
loop_
_publ_author_name
'Sokolova, E. V.'
'Yamnova, N. A.'
'Egorov-Tismenko Y K'
'Khomyakov, A. P.'

_publ_section_title
;
 Crystal structure of a new mineral Na8Ti3.5O2(OH)2[SiO4]4 -
 a polymorphous modification of natisite
;
_journal_name_full 'Soviet Physics Doklady'
_journal_page_first 822
_journal_page_last 825
_journal_volume 30
_journal_year 1985
_chemical_compound_source 'Khibiny mountain range, Kolsky Peninsula, Russia'
_chemical_formula_sum 'H Na4 O10 Si2 Ti1.75'
_chemical_name_mineral Paranatisite
_space_group_IT_number 51
_space_group_name_Hall '-P 2a 2a'
_space_group_name_H-M_alt 'P m m a'
_symmetry_space_group_name_H-M 'P m m a'
_cell_angle_alpha 90
_cell_angle_beta 90
_cell_angle_gamma 90
_cell_formula_units_Z 2
_cell_length_a 9.827
_cell_length_b 9.167
_cell_length_c 4.799
_cell_volume 432.314
_database_code_amcsd 0020476
_exptl_crystal_density_diffrn 3.018
_cod_data_source_file inputs/fixed/downloads/20/20294.cif
_cod_data_source_block 20294
_cod_original_formula_sum 'Na4 Ti1.75 Si2 O10 H'
_cod_database_code 9017829

loop_
_space_group_symop_operation_xyz
x,y,z
x,-y,z
-x,y,-z
1/2-x,y,z
1/2+x,-y,-z
1/2+x,y,-z
1/2-x,-y,z
-x,-y,-z

loop_
_atom_site_aniso_label
_atom_site_aniso_U_11
_atom_site_aniso_U_22
_atom_site_aniso_U_33
_atom_site_aniso_U_12
_atom_site_aniso_U_13
_atom_site_aniso_U_23
Na1 0.03542 0.02784 0.01013 0.00000 0.00000 0.00000
Na2 0.02784 0.01392 0.00760 0.00000 0.00506 0.00000
Na3 0.03796 0.02150 0.01519 0.00000 0.00000 0.00125
Ti1 0.09623 0.00000 0.00253 0.00000 -0.03925 0.00000
Ti2 0.00504 0.01137 0.01013 0.00000 0.00000 0.00000
Si 0.01140 0.00885 0.02025 0.00000 0.00000 0.00000
O2 0.01262 0.00507 0.01772 -0.00630 -0.00760 0.00000
O-H3 0.08229 0.00123 0.02533 0.00000 -0.02532 0.00000
O4 0.03038 0.01392 0.00126 0.00000 0.00000 0.00000

loop_
_atom_site_label
_atom_site_fract_x
_atom_site_fract_y
_atom_site_fract_z
_atom_site_occupancy
_atom_site_U_iso_or_equiv
_atom_site_type_symbol
_atom_site_attached_hydrogens
Na1 0.25000 0.00000 0.40400 1.00000 0.02406 Na 0
Na2 0.00000 0.50000 0.00000 1.00000 0.01520 Na 0
Na3 0.25000 0.25200 0.99600 1.00000 0.02786 Na 0
Ti1 0.00000 0.00000 0.00000 0.75000 0.02280 Ti 0
Ti2 0.25000 0.50000 0.53500 1.00000 0.00253 Ti 0
Si 0.00000 0.25100 0.50000 1.00000 0.01013 Si 0
O1 0.61400 0.35500 0.35500 1.00000 0.01393 O 0
O2 0.43500 0.14800 0.25500 1.00000 0.01140 O 0
O-H3 0.30700 0.00000 0.87300 0.50000 0.02913 O 1
O4 0.25000 0.50000 0.17800 1.00000 0.01013 O 0

loop_
_cod_changelog_entry_id
_cod_changelog_entry_author
_cod_changelog_entry_date
_cod_changelog_entry_text
1
;cod-tools version 3.8.0
Id: cif_guess_AMCSD_atom_types 9574 2023-05-10 09:00:05Z saulius
;
2023-05-10T18:58:47+03:00
;Derived atom types and hydrogen counts
from atom names that follow the AMCSD naming convention
(Wat == water, O-H == hydroxyl).
;

loop_
_cod_related_entry_id
_cod_related_entry_database
_cod_related_entry_code
1 AMCSD 0020476
